data_4103368
loop_
_publ_author_name
'Young-Hyuk Joo'
'Jean'ne M. Shreeve'

_publ_contact_author_address
;
Laboratory for the Structure of Matter
Naval Research Laboratory
Washington, DC 20375
;
_publ_contact_author_email damon.parrish@nrl.navy.mil
_publ_contact_author_fax 202-767-6874
_publ_contact_author_name 'Dr Damon A. Parrish'
_publ_contact_author_phone 202-404-2141
_publ_section_title
;
 Nitroimino-tetrazolates and Oxy-nitroimino-tetrazolates
;
_journal_name_full 'Journal of the American Chemical Society'
_journal_page_first 15081
_journal_page_last 15090
_journal_paper_doi 10.1021/ja107729c
_journal_volume 132
_journal_year 2010
_chemical_formula_moiety 'C4 H4 N12 O4 2-, 2(C1 H9 N6 1+), H2 O1'
_chemical_formula_sum 'C6 H24 N24 O5'
_chemical_formula_weight 512.49
_chemical_name_systematic
; 
 bis(triaminoguanidiunium) (5Z,5'Z)-4,4'-(ethane-1,2-diyl)bis(5-(nitroimino)
 -4,5-dihydrotetrazol-1-ide) hydrate 
;
_space_group_IT_number 14
_symmetry_cell_setting monoclinic
_symmetry_space_group_name_Hall '-P 2ybc'
_symmetry_space_group_name_H-M 'P 1 21/c 1'
_atom_sites_solution_hydrogens geom
_atom_sites_solution_primary direct
_atom_sites_solution_secondary difmap
_audit_creation_date 2010-08-09
_audit_creation_method 'from SHELXTL CIF, local template and enCIFer'
_cell_angle_alpha 90.00
_cell_angle_beta 94.726(2)
_cell_angle_gamma 90.00
_cell_formula_units_Z 4
_cell_length_a 14.1339(17)
_cell_length_b 22.245(3)
_cell_length_c 6.8288(8)
_cell_measurement_temperature 296(2)
_cell_volume 2139.7(5)
_computing_cell_refinement 'Bruker APEX2 v2009.3-0 (Bruker, 2009)'
_computing_data_collection 'Bruker APEX2 v2009.3-0 (Bruker, 2009)'
_computing_data_reduction
;
Bruker SAINT v7.60A (Bruker, 2009), Bruker XPREP v2008/2 (Bruker, 2008)
;
_computing_molecular_graphics 'Bruker SHELXTL v2008/4 (Bruker, 2008)'
_computing_publication_material 'Bruker SHELXTL v2008/4 (Bruker, 2008)'
_computing_structure_refinement 'Bruker SHELXTL v2008/4 (Bruker, 2008)'
_computing_structure_solution 'Bruker SHELXTL v2008/4 (Bruker, 2008)'
_diffrn_ambient_temperature 296(2)
_diffrn_measured_fraction_theta_full 0.983
_diffrn_measured_fraction_theta_max 0.983
_diffrn_measurement_device_type 'Bruker SMART APEX II CCD'
_diffrn_measurement_method '\w scans'
_diffrn_radiation_monochromator graphite
_diffrn_radiation_source 'fine focus sealed tube'
_diffrn_radiation_type MoK\a
_diffrn_radiation_wavelength 0.71073
_diffrn_reflns_av_R_equivalents 0.0378
_diffrn_reflns_av_sigmaI/netI 0.0376
_diffrn_reflns_limit_h_max 17
_diffrn_reflns_limit_h_min -17
_diffrn_reflns_limit_k_max 27
_diffrn_reflns_limit_k_min -27
_diffrn_reflns_limit_l_max 6
_diffrn_reflns_limit_l_min -8
_diffrn_reflns_number 14873
_diffrn_reflns_theta_full 26.56
_diffrn_reflns_theta_max 26.56
_diffrn_reflns_theta_min 1.45
_exptl_absorpt_coefficient_mu 0.134
_exptl_absorpt_correction_T_max 0.9960
_exptl_absorpt_correction_T_min 0.9521
_exptl_absorpt_correction_type multi-scan
_exptl_absorpt_process_details 'SADABS v2008/1 (Bruker, 2008)'
_exptl_crystal_colour colorless
_exptl_crystal_density_diffrn 1.591
_exptl_crystal_density_method 'not measured'
_exptl_crystal_description rod
_exptl_crystal_F_000 1072
_exptl_crystal_size_max 0.37
_exptl_crystal_size_mid 0.05
_exptl_crystal_size_min 0.03
_refine_diff_density_max 0.276
_refine_diff_density_min -0.268
_refine_diff_density_rms 0.045
_refine_ls_extinction_method none
_refine_ls_goodness_of_fit_ref 1.007
_refine_ls_hydrogen_treatment mixed
_refine_ls_matrix_type full
_refine_ls_number_parameters 358
_refine_ls_number_reflns 4399
_refine_ls_number_restraints 14
_refine_ls_restrained_S_all 1.006
_refine_ls_R_factor_all 0.0713
_refine_ls_R_factor_gt 0.0426
_refine_ls_shift/su_max 0.000
_refine_ls_shift/su_mean 0.000
_refine_ls_structure_factor_coef Fsqd
_refine_ls_weighting_details 'calc w=1/[\s^2^(Fo^2^)+(0.0489P)^2^+0.4320P] where P=(Fo^2^+2Fc^2^)/3'
_refine_ls_weighting_scheme calc
_refine_ls_wR_factor_gt 0.0951
_refine_ls_wR_factor_ref 0.1090
_reflns_number_gt 3027
_reflns_number_total 4399
_reflns_threshold_expression I>2\s(I)
_cod_data_source_file ja107729c_si_002_1.cif
_cod_data_source_block compound_14
_cod_original_cell_volume 2139.7(4)
_cod_database_code 4103368

loop_
_symmetry_equiv_pos_as_xyz
'x, y, z'
'-x, y+1/2, -z+1/2'
'-x, -y, -z'
'x, -y-1/2, z-1/2'

loop_
_atom_site_label
_atom_site_type_symbol
_atom_site_fract_x
_atom_site_fract_y
_atom_site_fract_z
_atom_site_U_iso_or_equiv
_atom_site_adp_type
_atom_site_occupancy
_atom_site_symmetry_multiplicity
_atom_site_calc_flag
_atom_site_refinement_flags
N1 N 0.12138(10) 0.49736(6) 0.5895(2) 0.0286(3) Uani 1 1 d .
N2 N 0.11034(11) 0.55376(6) 0.5199(2) 0.0358(4) Uani 1 1 d .
N3 N 0.10828(12) 0.54974(7) 0.3306(3) 0.0388(4) Uani 1 1 d .
N4 N 0.11802(12) 0.49200(7) 0.2709(2) 0.0362(4) Uani 1 1 d .
C5 C 0.12740(12) 0.45994(7) 0.4355(3) 0.0278(4) Uani 1 1 d .
N6 N 0.13791(11) 0.39996(6) 0.4803(2) 0.0349(4) Uani 1 1 d .
N7 N 0.15117(11) 0.36410(7) 0.3329(3) 0.0377(4) Uani 1 1 d .
O8 O 0.15895(12) 0.38086(7) 0.1626(2) 0.0569(4) Uani 1 1 d .
O9 O 0.15661(10) 0.30855(6) 0.3764(3) 0.0531(4) Uani 1 1 d .
C10 C 0.13592(13) 0.48558(9) 0.8010(3) 0.0349(4) Uani 1 1 d .
H10A H 0.1087 0.4469 0.8298 0.042 Uiso 1 1 calc R
H10B H 0.1036 0.5161 0.8719 0.042 Uiso 1 1 calc R
C11 C 0.24074(14) 0.48572(9) 0.8695(3) 0.0368(5) Uani 1 1 d .
H11A H 0.2485 0.4792 1.0103 0.044 Uiso 1 1 calc R
H11B H 0.2722 0.4531 0.8064 0.044 Uiso 1 1 calc R
N12 N 0.28454(11) 0.54277(7) 0.8221(2) 0.0335(4) Uani 1 1 d .
N13 N 0.26931(12) 0.59287(8) 0.9259(3) 0.0433(4) Uani 1 1 d .
N14 N 0.30742(13) 0.63646(8) 0.8346(3) 0.0469(5) Uani 1 1 d .
N15 N 0.34664(12) 0.61725(7) 0.6702(3) 0.0424(4) Uani 1 1 d .
C16 C 0.33085(13) 0.55808(8) 0.6637(3) 0.0323(4) Uani 1 1 d .
N17 N 0.34892(12) 0.51269(7) 0.5372(2) 0.0401(4) Uani 1 1 d .
N18 N 0.38843(12) 0.52856(8) 0.3770(3) 0.0429(4) Uani 1 1 d .
O19 O 0.40504(13) 0.48732(8) 0.2599(2) 0.0660(5) Uani 1 1 d .
O20 O 0.40790(12) 0.58167(7) 0.3381(3) 0.0642(5) Uani 1 1 d .
C21 C 0.09052(13) 0.72867(8) 0.2525(3) 0.0300(4) Uani 1 1 d .
N22 N 0.13136(11) 0.78233(7) 0.2716(3) 0.0401(4) Uani 1 1 d .
H22A H 0.1921 0.7860 0.2871 0.048 Uiso 1 1 calc R
N23 N 0.07126(13) 0.83298(7) 0.2655(3) 0.0430(4) Uani 1 1 d D
H23A H 0.0787(15) 0.8507(9) 0.3860(19) 0.052 Uiso 1 1 d D
H23B H 0.0893(15) 0.8588(8) 0.171(3) 0.052 Uiso 1 1 d D
N24 N 0.14220(11) 0.67901(7) 0.2657(3) 0.0377(4) Uani 1 1 d .
H24A H 0.1155 0.6443 0.2577 0.045 Uiso 1 1 calc R
N25 N 0.24206(12) 0.68405(8) 0.2932(3) 0.0428(4) Uani 1 1 d D
H25A H 0.2660(14) 0.6568(8) 0.211(3) 0.051 Uiso 1 1 d D
H25B H 0.2580(15) 0.6703(9) 0.4178(18) 0.051 Uiso 1 1 d D
N26 N -0.00299(11) 0.72488(7) 0.2210(3) 0.0377(4) Uani 1 1 d .
H26A H -0.0380 0.7565 0.2173 0.045 Uiso 1 1 calc R
N27 N -0.04282(12) 0.66754(7) 0.1939(3) 0.0419(4) Uani 1 1 d D
H27A H -0.0795(13) 0.6662(10) 0.077(2) 0.050 Uiso 1 1 d D
H27B H -0.0807(13) 0.6610(9) 0.294(2) 0.050 Uiso 1 1 d D
C28 C 0.42389(14) 0.26613(9) 0.4592(3) 0.0365(5) Uani 1 1 d .
N29 N 0.33304(12) 0.25412(8) 0.4825(3) 0.0477(5) Uani 1 1 d .
H29A H 0.2944 0.2819 0.5126 0.057 Uiso 1 1 calc R
N30 N 0.30289(14) 0.19404(9) 0.4559(4) 0.0614(6) Uani 1 1 d D
H30A H 0.2699(17) 0.1898(12) 0.335(2) 0.074 Uiso 1 1 d D
H30B H 0.2629(15) 0.1862(12) 0.552(3) 0.074 Uiso 1 1 d D
N31 N 0.45268(12) 0.32260(7) 0.4574(3) 0.0467(5) Uani 1 1 d .
H31A H 0.5107 0.3316 0.4414 0.056 Uiso 1 1 calc R
N32 N 0.38423(15) 0.36771(9) 0.4830(4) 0.0622(6) Uani 1 1 d D
H32A H 0.4043(18) 0.3894(11) 0.592(3) 0.075 Uiso 1 1 d D
H32B H 0.3888(18) 0.3939(10) 0.380(3) 0.075 Uiso 1 1 d D
N33 N 0.48371(11) 0.22146(7) 0.4403(3) 0.0440(4) Uani 1 1 d .
H33A H 0.4646 0.1847 0.4387 0.053 Uiso 1 1 calc R
N34 N 0.57941(12) 0.23546(8) 0.4230(3) 0.0512(5) Uani 1 1 d D
H34A H 0.6152(14) 0.2110(9) 0.506(3) 0.061 Uiso 1 1 d D
H34B H 0.5910(16) 0.2246(10) 0.2987(19) 0.061 Uiso 1 1 d D
O1S O 0.53004(14) 0.59135(8) 0.0429(3) 0.0720(6) Uani 1 1 d D
H1SA H 0.542(2) 0.5638(11) -0.035(4) 0.108 Uiso 1 1 d D
H1SB H 0.4906(18) 0.5753(13) 0.112(4) 0.108 Uiso 1 1 d D

loop_
_atom_site_aniso_label
_atom_site_aniso_U_11
_atom_site_aniso_U_22
_atom_site_aniso_U_33
_atom_site_aniso_U_23
_atom_site_aniso_U_13
_atom_site_aniso_U_12
N1 0.0361(8) 0.0219(7) 0.0283(9) -0.0010(6) 0.0057(7) -0.0011(6)
N2 0.0454(9) 0.0231(8) 0.0393(10) -0.0001(7) 0.0065(8) 0.0010(7)
N3 0.0520(10) 0.0278(8) 0.0365(10) 0.0023(7) 0.0035(8) 0.0025(7)
N4 0.0483(10) 0.0302(8) 0.0302(9) 0.0009(7) 0.0045(7) 0.0013(7)
C5 0.0307(9) 0.0249(9) 0.0281(10) -0.0029(8) 0.0039(8) -0.0012(7)
N6 0.0472(10) 0.0221(8) 0.0358(10) -0.0026(7) 0.0058(7) 0.0009(7)
N7 0.0316(9) 0.0271(9) 0.0540(12) -0.0093(8) 0.0002(8) 0.0002(7)
O8 0.0816(12) 0.0484(9) 0.0422(10) -0.0143(8) 0.0146(8) 0.0050(8)
O9 0.0427(8) 0.0211(7) 0.0936(13) -0.0089(7) -0.0059(8) 0.0019(6)
C10 0.0455(11) 0.0325(10) 0.0279(11) -0.0006(8) 0.0089(9) -0.0048(8)
C11 0.0478(11) 0.0351(10) 0.0278(11) 0.0052(8) 0.0053(9) 0.0006(9)
N12 0.0393(9) 0.0316(8) 0.0298(9) -0.0043(7) 0.0032(7) -0.0008(7)
N13 0.0469(10) 0.0406(10) 0.0421(11) -0.0139(8) 0.0022(8) 0.0022(8)
N14 0.0521(11) 0.0344(10) 0.0536(12) -0.0102(9) 0.0004(9) -0.0024(8)
N15 0.0488(10) 0.0311(9) 0.0470(11) -0.0043(8) 0.0014(8) -0.0052(8)
C16 0.0327(10) 0.0317(10) 0.0320(11) 0.0008(8) -0.0007(8) -0.0007(8)
N17 0.0518(10) 0.0340(9) 0.0361(10) -0.0018(8) 0.0135(8) -0.0031(8)
N18 0.0432(10) 0.0484(11) 0.0380(11) 0.0027(9) 0.0082(8) 0.0012(8)
O19 0.0898(13) 0.0634(11) 0.0487(10) -0.0149(9) 0.0290(9) 0.0054(10)
O20 0.0844(12) 0.0515(10) 0.0608(11) 0.0114(8) 0.0312(9) -0.0055(9)
C21 0.0390(11) 0.0264(9) 0.0247(10) 0.0036(7) 0.0039(8) -0.0023(8)
N22 0.0395(9) 0.0250(8) 0.0553(12) 0.0022(7) 0.0014(8) -0.0035(7)
N23 0.0552(11) 0.0238(9) 0.0498(12) 0.0045(8) 0.0040(9) -0.0006(8)
N24 0.0353(9) 0.0254(8) 0.0520(11) 0.0036(7) 0.0013(8) -0.0003(7)
N25 0.0369(9) 0.0426(10) 0.0487(12) 0.0023(9) 0.0027(9) 0.0042(8)
N26 0.0363(9) 0.0222(8) 0.0542(11) 0.0033(7) 0.0008(8) -0.0010(7)
N27 0.0430(10) 0.0292(9) 0.0530(12) 0.0028(8) 0.0009(8) -0.0085(8)
C28 0.0380(11) 0.0387(11) 0.0328(11) 0.0058(9) 0.0040(9) 0.0038(9)
N29 0.0394(10) 0.0405(10) 0.0649(13) 0.0085(9) 0.0141(9) 0.0032(8)
N30 0.0482(12) 0.0500(12) 0.0876(18) 0.0099(12) 0.0150(11) -0.0095(10)
N31 0.0410(10) 0.0314(9) 0.0678(13) 0.0073(8) 0.0056(9) 0.0042(8)
N32 0.0553(12) 0.0371(11) 0.0937(19) 0.0027(10) 0.0036(12) 0.0111(9)
N33 0.0384(10) 0.0331(9) 0.0613(13) 0.0046(8) 0.0080(8) 0.0020(7)
N34 0.0353(10) 0.0482(11) 0.0702(15) 0.0124(10) 0.0053(10) 0.0070(8)
O1S 0.0898(14) 0.0482(10) 0.0845(15) -0.0059(9) 0.0472(11) -0.0079(10)

loop_
_atom_type_symbol
_atom_type_description
_atom_type_scat_dispersion_real
_atom_type_scat_dispersion_imag
_atom_type_scat_source
C C 0.0033 0.0016 'International Tables Vol C Tables 4.2.6.8 and 6.1.1.4'
H H 0.0000 0.0000 'International Tables Vol C Tables 4.2.6.8 and 6.1.1.4'
N N 0.0061 0.0033 'International Tables Vol C Tables 4.2.6.8 and 6.1.1.4'
O O 0.0106 0.0060 'International Tables Vol C Tables 4.2.6.8 and 6.1.1.4'

loop_
_geom_angle_atom_site_label_1
_geom_angle_atom_site_label_2
_geom_angle_atom_site_label_3
_geom_angle
N2 N1 C5 108.22(15)
N2 N1 C10 121.15(14)
C5 N1 C10 130.16(15)
N3 N2 N1 106.31(14)
N2 N3 N4 111.76(15)
C5 N4 N3 105.04(15)
N4 C5 N1 108.65(15)
N4 C5 N6 135.32(17)
N1 C5 N6 115.97(16)
N7 N6 C5 116.09(16)
O8 N7 O9 120.35(17)
O8 N7 N6 124.71(16)
O9 N7 N6 114.94(18)
N1 C10 C11 110.96(15)
N1 C10 H10A 109.4
C11 C10 H10A 109.4
N1 C10 H10B 109.4
C11 C10 H10B 109.4
H10A C10 H10B 108.0
N12 C11 C10 110.78(16)
N12 C11 H11A 109.5
C10 C11 H11A 109.5
N12 C11 H11B 109.5
C10 C11 H11B 109.5
H11A C11 H11B 108.1
N13 N12 C16 108.72(15)
N13 N12 C11 120.88(15)
C16 N12 C11 129.63(16)
N14 N13 N12 105.99(16)
N13 N14 N15 112.08(15)
C16 N15 N14 105.01(16)
N15 C16 N12 108.18(16)
N15 C16 N17 135.26(18)
N12 C16 N17 116.55(16)
N18 N17 C16 116.18(16)
O20 N18 O19 120.12(18)
O20 N18 N17 123.18(18)
O19 N18 N17 116.68(17)
N24 C21 N26 119.74(16)
N24 C21 N22 120.71(17)
N26 C21 N22 119.55(16)
C21 N22 N23 117.37(16)
C21 N22 H22A 121.3
N23 N22 H22A 121.3
N22 N23 H23A 107.1(14)
N22 N23 H23B 108.7(14)
H23A N23 H23B 110(2)
C21 N24 N25 118.86(15)
C21 N24 H24A 120.6
N25 N24 H24A 120.6
N24 N25 H25A 106.4(14)
N24 N25 H25B 105.3(14)
H25A N25 H25B 106(2)
C21 N26 N27 117.67(15)
C21 N26 H26A 121.2
N27 N26 H26A 121.2
N26 N27 H27A 109.7(14)
N26 N27 H27B 107.4(14)
H27A N27 H27B 109(2)
N33 C28 N31 121.04(18)
N33 C28 N29 119.48(18)
N31 C28 N29 119.47(18)
C28 N29 N30 117.27(18)
C28 N29 H29A 121.4
N30 N29 H29A 121.4
N29 N30 H30A 109.8(18)
N29 N30 H30B 106.7(17)
H30A N30 H30B 109(2)
C28 N31 N32 117.33(17)
C28 N31 H31A 121.3
N32 N31 H31A 121.3
N31 N32 H32A 107.8(17)
N31 N32 H32B 105.3(17)
H32A N32 H32B 104(2)
C28 N33 N34 118.14(17)
C28 N33 H33A 120.9
N34 N33 H33A 120.9
N33 N34 H34A 107.8(15)
N33 N34 H34B 105.6(15)
H34A N34 H34B 107(2)
H1SA O1S H1SB 103(3)

loop_
_geom_bond_atom_site_label_1
_geom_bond_atom_site_label_2
_geom_bond_distance
N1 N2 1.346(2)
N1 C5 1.349(2)
N1 C10 1.466(2)
N2 N3 1.294(2)
N3 N4 1.358(2)
N4 C5 1.328(2)
C5 N6 1.374(2)
N6 N7 1.310(2)
N7 O8 1.235(2)
N7 O9 1.272(2)
C10 C11 1.516(3)
C10 H10A 0.9700
C10 H10B 0.9700
C11 N12 1.460(2)
C11 H11A 0.9700
C11 H11B 0.9700
N12 N13 1.348(2)
N12 C16 1.353(2)
N13 N14 1.294(2)
N14 N15 1.361(2)
N15 C16 1.335(2)
C16 N17 1.366(2)
N17 N18 1.317(2)
N18 O20 1.247(2)
N18 O19 1.252(2)
C21 N24 1.323(2)
C21 N26 1.324(2)
C21 N22 1.328(2)
N22 N23 1.410(2)
N22 H22A 0.8600
N23 H23A 0.911(10)
N23 H23B 0.915(10)
N24 N25 1.413(2)
N24 H24A 0.8600
N25 H25A 0.913(10)
N25 H25B 0.914(10)
N26 N27 1.401(2)
N26 H26A 0.8600
N27 H27A 0.916(10)
N27 H27B 0.914(10)
C28 N33 1.318(2)
C28 N31 1.321(2)
C28 N29 1.334(3)
N29 N30 1.410(3)
N29 H29A 0.8600
N30 H30A 0.918(10)
N30 H30B 0.915(10)
N31 N32 1.415(2)
N31 H31A 0.8600
N32 H32A 0.912(10)
N32 H32B 0.918(10)
N33 N34 1.403(2)
N33 H33A 0.8600
N34 H34A 0.907(10)
N34 H34B 0.910(10)
O1S H1SA 0.839(10)
O1S H1SB 0.840(10)

loop_
_geom_hbond_atom_site_label_D
_geom_hbond_atom_site_label_H
_geom_hbond_atom_site_label_A
_geom_hbond_distance_DH
_geom_hbond_distance_HA
_geom_hbond_distance_DA
_geom_hbond_angle_DHA
_geom_hbond_site_symmetry_A
N22 H22A N14 0.86 2.38 3.076(2) 138.8 4_575
N23 H23B N2 0.915(10) 2.234(12) 3.101(2) 158.1(19) 4_575
N24 H24A N3 0.86 2.17 2.955(2) 152.5 .
N25 H25A N13 0.913(10) 2.412(13) 3.273(3) 157.4(19) 1_554
N25 H25B N15 0.914(10) 2.362(13) 3.224(3) 157.1(19) .
N26 H26A O9 0.86 2.09 2.895(2) 155.0 2
N27 H27A O8 0.916(10) 2.175(13) 3.020(3) 153.0(19) 3_565
N27 H27B N6 0.914(10) 2.252(14) 3.083(2) 150.8(18) 3_566
N29 H29A O9 0.86 2.17 2.813(2) 131.2 .
N30 H30B O8 0.915(10) 2.267(17) 3.063(2) 145(2) 4_566
N31 H31A N15 0.86 2.49 3.317(2) 161.9 3_666
N32 H32A O1S 0.912(10) 2.624(14) 3.483(3) 157(2) 3_666
N32 H32B O19 0.918(10) 2.254(16) 3.092(3) 152(2) .
N33 H33A O1S 0.86 2.08 2.904(2) 159.5 2_645
N34 H34A N14 0.907(10) 2.223(11) 3.117(3) 168(2) 2_646
N34 H34B N25 0.910(10) 2.65(2) 3.235(3) 122.9(18) 2_645
O1S H1SA O19 0.839(10) 2.096(13) 2.914(2) 165(3) 3_665
O1S H1SB O20 0.840(10) 2.015(19) 2.768(2) 149(3) .

loop_
_geom_torsion_atom_site_label_1
_geom_torsion_atom_site_label_2
_geom_torsion_atom_site_label_3
_geom_torsion_atom_site_label_4
_geom_torsion
C5 N1 N2 N3 1.03(19)
C10 N1 N2 N3 174.00(15)
N1 N2 N3 N4 -0.2(2)
N2 N3 N4 C5 -0.7(2)
N3 N4 C5 N1 1.28(19)
N3 N4 C5 N6 178.5(2)
N2 N1 C5 N4 -1.5(2)
C10 N1 C5 N4 -173.59(17)
N2 N1 C5 N6 -179.33(15)
C10 N1 C5 N6 8.6(3)
N4 C5 N6 N7 8.0(3)
N1 C5 N6 N7 -174.89(15)
C5 N6 N7 O8 3.4(3)
C5 N6 N7 O9 -177.11(15)
N2 N1 C10 C11 -90.3(2)
C5 N1 C10 C11 81.0(2)
N1 C10 C11 N12 57.2(2)
C10 C11 N12 N13 74.6(2)
C10 C11 N12 C16 -94.2(2)
C16 N12 N13 N14 -1.5(2)
C11 N12 N13 N14 -172.37(16)
N12 N13 N14 N15 1.0(2)
N13 N14 N15 C16 -0.1(2)
N14 N15 C16 N12 -0.8(2)
N14 N15 C16 N17 177.9(2)
N13 N12 C16 N15 1.4(2)
C11 N12 C16 N15 171.29(18)
N13 N12 C16 N17 -177.55(16)
C11 N12 C16 N17 -7.7(3)
N15 C16 N17 N18 -2.9(3)
N12 C16 N17 N18 175.74(17)
C16 N17 N18 O20 -0.9(3)
C16 N17 N18 O19 -179.80(18)
N24 C21 N22 N23 -176.93(17)
N26 C21 N22 N23 2.7(3)
N26 C21 N24 N25 178.03(17)
N22 C21 N24 N25 -2.3(3)
N24 C21 N26 N27 -2.9(3)
N22 C21 N26 N27 177.48(17)
N33 C28 N29 N30 -9.4(3)
N31 C28 N29 N30 171.30(19)
N33 C28 N31 N32 -178.6(2)
N29 C28 N31 N32 0.7(3)
N31 C28 N33 N34 1.5(3)
N29 C28 N33 N34 -177.79(19)
